data_4031206
loop_
_publ_author_name
'Brown, D.'
'Hall, T.L.'
'Moseley, P.T.'

_publ_section_title
;
 Structural Parameters and Unit Cell Dimensions for the Tetragonal
 Actinide Tetrachlorides (Th, Pa, U, and Np) and Tetrabromides (Th and Pa)
;
_journal_name_full
;
Journal of the Chemical Society. Dalton Transactions, Inorganic Chemistry 
(1972-)
;
_journal_page_first 686
_journal_page_last 691
_journal_volume 1973
_journal_year 1973
_chemical_formula_sum 'Cl4 Pa'
_chemical_name_systematic 'Pa Cl4'
_space_group_IT_number 141
_symmetry_space_group_name_Hall '-I 4bd 2'
_symmetry_space_group_name_H-M 'I 41/a m d :2'
_cell_angle_alpha 90
_cell_angle_beta 90
_cell_angle_gamma 90
_cell_formula_units_Z 4
_cell_length_a 8.377
_cell_length_b 8.377
_cell_length_c 7.481
_cell_volume 524.973
_citation_journal_id_ASTM JCDTBI
_cod_data_source_file Brown_JCDTBI_1973_1101.cif
_cod_data_source_block Cl4Pa1
_cod_original_cell_volume 524.9727
_cod_original_formula_sum 'Cl4 Pa1'
_cod_database_code 4031206

loop_
_symmetry_equiv_pos_as_xyz
x,y,z
-y+1/4,x+3/4,z+1/4
-x+1/2,-y,z+1/2
y+1/4,-x+1/4,z+3/4
x,-y,-z
y+1/4,x+3/4,-z+1/4
-x+1/2,y,-z+1/2
-y+1/4,-x+1/4,-z+3/4
-x,-y,-z
y-1/4,-x-3/4,-z-1/4
x-1/2,y,-z-1/2
-y-1/4,x-1/4,-z-3/4
-x,y,z
-y-1/4,-x-3/4,z-1/4
x-1/2,-y,z-1/2
y-1/4,x-1/4,z-3/4
x+1/2,y+1/2,z+1/2
-y+3/4,x+5/4,z+3/4
-x+1,-y+1/2,z+1
y+3/4,-x+3/4,z+5/4
x+1/2,-y+1/2,-z+1/2
y+3/4,x+5/4,-z+3/4
-x+1,y+1/2,-z+1
-y+3/4,-x+3/4,-z+5/4
-x+1/2,-y+1/2,-z+1/2
y+1/4,-x-1/4,-z+1/4
x,y+1/2,-z
-y+1/4,x+1/4,-z-1/4
-x+1/2,y+1/2,z+1/2
-y+1/4,-x-1/4,z+1/4
x,-y+1/2,z
y+1/4,x+1/4,z-1/4

loop_
_atom_site_label
_atom_site_type_symbol
_atom_site_fract_x
_atom_site_fract_y
_atom_site_fract_z
_atom_site_occupancy
_atom_site_U_iso_or_equiv
Cl1 Cl-1 0 0.557 0.795 1 0.0
Pa1 Pa+4 0 0.25 0.875 1 0.0
